data_1561873
loop_
_publ_author_name
'Mazej, Zoran'
'Goreshnik, Evgeny A.'

_publ_section_title
;
 Synthesis and crystal structures of HgFAsF6, Hg(HF)2(AsF6)2,
 Hg(HF)(AsF6)2 and Hg(AsF6)(SO3F)
;
_journal_name_full 'Journal of Solid State Chemistry'
_journal_page_first 53
_journal_page_last 59
_journal_paper_doi 10.1016/j.jssc.2015.04.025
_journal_volume 228
_journal_year 2015
_chemical_formula_moiety 'As F7 Hg'
_chemical_formula_sum 'As F7 Hg'
_chemical_formula_weight 408.51
_space_group_crystal_system monoclinic
_space_group_IT_number 14
_space_group_name_Hall '-P 2ybc'
_space_group_name_H-M_alt 'P 1 21/c 1'
_atom_sites_solution_hydrogens .
_atom_sites_solution_primary iterative
_cell_angle_alpha 90
_cell_angle_beta 102.960(4)
_cell_angle_gamma 90
_cell_formula_units_Z 4
_cell_length_a 7.0645(3)
_cell_length_b 9.9023(3)
_cell_length_c 7.8686(3)
_cell_measurement_reflns_used 8053
_cell_measurement_temperature 150.00(10)
_cell_measurement_theta_max 29.4820
_cell_measurement_theta_min 4.0710
_cell_volume 536.42(4)
_computing_cell_refinement
;
CrysAlisPro, Agilent Technologies,
Version 1.171.37.35 (release 13-08-2014 CrysAlis171 .NET)
(compiled Aug 13 2014,18:06:01)
;
_computing_data_collection
;
CrysAlisPro, Agilent Technologies,
Version 1.171.37.35 (release 13-08-2014 CrysAlis171 .NET)
(compiled Aug 13 2014,18:06:01)
;
_computing_data_reduction
;
CrysAlisPro, Agilent Technologies,
Version 1.171.37.35 (release 13-08-2014 CrysAlis171 .NET)
(compiled Aug 13 2014,18:06:01)
;
_computing_molecular_graphics
;
O. V. Dolomanov, L. J. Bourhis, R. J. Gildea, J. A. K. Howard and H. Puschmann,
OLEX2: a complete structure solution, refinement and analysis program.
J. Appl. Cryst. (2009). 42, 339-341.
;
_computing_publication_material
;
O. V. Dolomanov, L. J. Bourhis, R. J. Gildea, J. A. K. Howard and H. Puschmann,
OLEX2: a complete structure solution, refinement and analysis program.
J. Appl. Cryst. (2009). 42, 339-341.
;
_computing_structure_refinement
;
SHELXL, G.M. Sheldrick, Acta Cryst.
(2008). A64, 112-122
;
_computing_structure_solution 'J. Appl. Cryst. (2007) 40, 786-790'
_diffrn_ambient_environment N~2~
_diffrn_ambient_temperature 150.00(10)
_diffrn_detector 'CCD plate'
_diffrn_detector_area_resol_mean 5.3213
_diffrn_detector_type Atlas
_diffrn_measured_fraction_theta_full 0.9966
_diffrn_measured_fraction_theta_max 0.9463
_diffrn_measurement_details
;
#__ type_ start__ end____ width___ exp.time_
  1 omega  -30.00   33.00   1.0000   14.3850
omega____ theta____ kappa____ phi______ frames
    -       11.3380  -57.0000  120.0000 63

#__ type_ start__ end____ width___ exp.time_
  2 omega  -17.00   81.00   1.0000   14.3850
omega____ theta____ kappa____ phi______ frames
    -       11.3380   57.0000  -60.0000 98

#__ type_ start__ end____ width___ exp.time_
  3 omega   37.00   65.00   1.0000   14.3850
omega____ theta____ kappa____ phi______ frames
    -       11.3380  178.0000 -180.0000 28

#__ type_ start__ end____ width___ exp.time_
  4 omega  -87.00  -62.00   1.0000   14.3850
omega____ theta____ kappa____ phi______ frames
    -      -11.2599  154.0000  105.2648 25

#__ type_ start__ end____ width___ exp.time_
  5 omega  -21.00   28.00   1.0000   14.3850
omega____ theta____ kappa____ phi______ frames
    -      -11.2599   37.0000   60.0000 49

#__ type_ start__ end____ width___ exp.time_
  6 omega  -88.00  -63.00   1.0000   14.3850
omega____ theta____ kappa____ phi______ frames
    -      -11.2599  155.0000  -32.8053 25

#__ type_ start__ end____ width___ exp.time_
  7 omega  -20.00   52.00   1.0000   14.3850
omega____ theta____ kappa____ phi______ frames
    -       11.3380  -99.0000  -30.0000 72

#__ type_ start__ end____ width___ exp.time_
  8 omega  -46.00   37.00   1.0000   14.3850
omega____ theta____ kappa____ phi______ frames
    -       11.3380  -57.0000 -150.0000 83

#__ type_ start__ end____ width___ exp.time_
  9 omega   19.00   76.00   1.0000   14.3850
omega____ theta____ kappa____ phi______ frames
    -       11.3380   37.0000 -150.0000 57

#__ type_ start__ end____ width___ exp.time_
 10 omega  -11.00   79.00   1.0000   14.3850
omega____ theta____ kappa____ phi______ frames
    -       11.3380   64.0000   16.7570 90

#__ type_ start__ end____ width___ exp.time_
 11 omega    5.00   87.00   1.0000   14.3850
omega____ theta____ kappa____ phi______ frames
    -       11.3380   75.0000  110.1389 82

#__ type_ start__ end____ width___ exp.time_
 12 omega  -44.00   65.00   1.0000   14.3850
omega____ theta____ kappa____ phi______ frames
    -      -11.2599   77.0000   90.0000 109

#__ type_ start__ end____ width___ exp.time_
 13 omega  -17.00   84.00   1.0000   14.3850
omega____ theta____ kappa____ phi______ frames
    -       11.3380   57.0000 -180.0000 101

#__ type_ start__ end____ width___ exp.time_
 14 omega  -65.00   44.00   1.0000   14.3850
omega____ theta____ kappa____ phi______ frames
    -       11.3380  -77.0000  -60.0000 109

#__ type_ start__ end____ width___ exp.time_
 15 omega  -65.00  -23.00   1.0000   14.3850
omega____ theta____ kappa____ phi______ frames
    -       11.3380  -77.0000 -150.0000 42
;
_diffrn_measurement_device 'four-circle diffractometer'
_diffrn_measurement_device_type 'New Gemini, Dual, Cu at zero, Atlas'
_diffrn_measurement_method '\w scans'
_diffrn_orient_matrix_UB_11 -0.0756067000
_diffrn_orient_matrix_UB_12 0.0470627000
_diffrn_orient_matrix_UB_13 0.0004027000
_diffrn_orient_matrix_UB_21 0.0695232000
_diffrn_orient_matrix_UB_22 0.0526178000
_diffrn_orient_matrix_UB_23 0.0203803000
_diffrn_orient_matrix_UB_31 -0.0083360000
_diffrn_orient_matrix_UB_32 0.0120906000
_diffrn_orient_matrix_UB_33 -0.0902306000
_diffrn_radiation_monochromator graphite
_diffrn_radiation_probe x-ray
_diffrn_radiation_type 'Mo K\a'
_diffrn_radiation_wavelength 0.71073
_diffrn_reflns_av_R_equivalents 0.0975
_diffrn_reflns_av_unetI/netI 0.0361
_diffrn_reflns_Laue_measured_fraction_full 0.996
_diffrn_reflns_Laue_measured_fraction_max 0.943
_diffrn_reflns_limit_h_max 9
_diffrn_reflns_limit_h_min -9
_diffrn_reflns_limit_k_max 13
_diffrn_reflns_limit_k_min -13
_diffrn_reflns_limit_l_max 10
_diffrn_reflns_limit_l_min -10
_diffrn_reflns_number 14060
_diffrn_reflns_point_group_measured_fraction_full 0.996
_diffrn_reflns_point_group_measured_fraction_max 0.943
_diffrn_reflns_theta_full 25.000
_diffrn_reflns_theta_max 29.832
_diffrn_reflns_theta_min 4.066
_diffrn_source 'Enhance (Mo) X-ray Source'
_exptl_absorpt_coefficient_mu 34.883
_exptl_absorpt_correction_T_max 0.695
_exptl_absorpt_correction_T_min 0.115
_exptl_absorpt_correction_type analytical
_exptl_absorpt_process_details
;
CrysAlisPro, Agilent Technologies,
Version 1.171.37.35 (release 13-08-2014 CrysAlis171 .NET)
(compiled Aug 13 2014,18:06:01)
Analytical numeric absorption correction using a multifaceted crystal
			model based on expressions derived by R.C. Clark & J.S. Reid.
(Clark, R. C. & Reid, J. S. (1995). Acta Cryst. A51, 887-897)
Empirical absorption correction using spherical harmonics,
 implemented in SCALE3 ABSPACK scaling algorithm.
;
_exptl_crystal_colour colourless
_exptl_crystal_colour_primary colourless
_exptl_crystal_density_diffrn 5.058
_exptl_crystal_description plate
_exptl_crystal_F_000 704
_exptl_crystal_size_max 0.2574
_exptl_crystal_size_mid 0.1569
_exptl_crystal_size_min 0.0216
_refine_diff_density_max 2.582
_refine_diff_density_min -1.882
_refine_diff_density_rms 0.473
_refine_ls_extinction_coef .
_refine_ls_extinction_method none
_refine_ls_goodness_of_fit_ref 1.160
_refine_ls_hydrogen_treatment undef
_refine_ls_matrix_type full
_refine_ls_number_parameters 82
_refine_ls_number_reflns 1445
_refine_ls_number_restraints 0
_refine_ls_restrained_S_all 1.160
_refine_ls_R_factor_all 0.0425
_refine_ls_R_factor_gt 0.0388
_refine_ls_shift/su_max 0.002
_refine_ls_shift/su_mean 0.000
_refine_ls_structure_factor_coef Fsqd
_refine_ls_weighting_details 'w=1/[\s^2^(Fo^2^)+35.3372P] where P=(Fo^2^+2Fc^2^)/3'
_refine_ls_weighting_scheme calc
_refine_ls_wR_factor_gt 0.0946
_refine_ls_wR_factor_ref 0.0966
_reflns_Friedel_coverage 0.000
_reflns_Friedel_fraction_full .
_reflns_Friedel_fraction_max .
_reflns_number_gt 1335
_reflns_number_total 1445
_reflns_threshold_expression 'I > 2\s(I)'
_cod_data_source_file JSSC-2015-228-53.cif
_cod_data_source_block hgfasf6
_cod_original_cell_volume 536.43(3)
_cod_database_code 1561873
_chemical_oxdiff_formula 'Hg As F7'
_reflns_odcompleteness_completeness 99.66
_reflns_odcompleteness_iscentric 1
_reflns_odcompleteness_theta 26.32

loop_
_space_group_symop_operation_xyz
'x, y, z'
'-x, y+1/2, -z+1/2'
'-x, -y, -z'
'x, -y-1/2, z-1/2'

loop_
_atom_site_label
_atom_site_type_symbol
_atom_site_fract_x
_atom_site_fract_y
_atom_site_fract_z
_atom_site_U_iso_or_equiv
_atom_site_adp_type
_atom_site_occupancy
_atom_site_site_symmetry_order
_atom_site_calc_flag
_atom_site_refinement_flags_posn
_atom_site_refinement_flags_adp
_atom_site_refinement_flags_occupancy
_atom_site_disorder_assembly
_atom_site_disorder_group
Hg1 Hg 0.72357(7) 0.24805(4) -0.08927(5) 0.01325(14) Uani 1 1 d . . . . .
As1 As 0.80513(17) 0.56460(11) 0.20233(14) 0.0103(2) Uani 1 1 d . . . . .
F1 F 0.6560(11) 0.7013(7) 0.1484(10) 0.0205(15) Uani 1 1 d . . . . .
F2 F 0.9235(12) 0.6398(8) 0.3924(9) 0.0231(16) Uani 1 1 d . . . . .
F3 F 0.6917(10) 0.4885(7) 0.0097(9) 0.0153(14) Uani 1 1 d . . . . .
F4 F 0.9461(11) 0.4224(7) 0.2553(10) 0.0180(14) Uani 1 1 d . . . . .
F5 F 0.9702(10) 0.6334(7) 0.0954(9) 0.0165(14) Uani 1 1 d . . . . .
F6 F 0.6392(12) 0.4918(7) 0.3067(10) 0.0226(16) Uani 1 1 d . . . . .
F7 F 0.6792(11) 0.1916(7) 0.1505(9) 0.0173(14) Uani 1 1 d . . . . .

loop_
_atom_site_aniso_label
_atom_site_aniso_U_11
_atom_site_aniso_U_22
_atom_site_aniso_U_33
_atom_site_aniso_U_23
_atom_site_aniso_U_13
_atom_site_aniso_U_12
Hg1 0.0218(2) 0.0109(2) 0.0085(2) -0.00086(15) 0.00637(16) -0.00085(16)
As1 0.0147(5) 0.0067(4) 0.0092(5) -0.0003(4) 0.0023(4) 0.0002(4)
F1 0.022(4) 0.012(3) 0.027(4) 0.001(3) 0.005(3) 0.005(3)
F2 0.036(4) 0.021(4) 0.011(3) -0.007(3) 0.003(3) -0.004(3)
F3 0.012(3) 0.014(3) 0.017(3) -0.006(3) -0.002(3) -0.002(3)
F4 0.018(3) 0.011(3) 0.024(4) 0.006(3) 0.002(3) 0.007(3)
F5 0.016(3) 0.017(3) 0.015(3) 0.000(3) 0.002(3) -0.008(3)
F6 0.031(4) 0.015(3) 0.027(4) 0.003(3) 0.018(3) 0.005(3)
F7 0.022(4) 0.022(4) 0.010(3) 0.001(3) 0.007(3) -0.008(3)

loop_
_atom_type_symbol
_atom_type_description
_atom_type_scat_dispersion_real
_atom_type_scat_dispersion_imag
_atom_type_scat_source
As As 0.0499 2.0058 'International Tables Vol C Tables 4.2.6.8 and 6.1.1.4'
F F 0.0171 0.0103 'International Tables Vol C Tables 4.2.6.8 and 6.1.1.4'
Hg Hg -2.3894 9.2266 'International Tables Vol C Tables 4.2.6.8 and 6.1.1.4'

loop_
_exptl_crystal_face_index_h
_exptl_crystal_face_index_k
_exptl_crystal_face_index_l
_exptl_crystal_face_perp_dist
_exptl_oxdiff_crystal_face_indexfrac_h
_exptl_oxdiff_crystal_face_indexfrac_k
_exptl_oxdiff_crystal_face_indexfrac_l
_exptl_oxdiff_crystal_face_x
_exptl_oxdiff_crystal_face_y
_exptl_oxdiff_crystal_face_z
-10 2 1 0.0108 -10.0036 1.9859 0.9925 0.8502 -0.5708 0.0178
3 7 8 0.1171 3.0040 7.0022 7.9950 0.1056 0.7402 -0.6618
-5 -12 1 0.0184 -5.0032 -12.0012 0.9971 -0.1861 -0.9590 -0.1934
5 12 -1 0.1187 5.0032 12.0012 -0.9971 0.1861 0.9590 0.1934
-3 -7 9 0.0878 -2.9999 -6.9994 8.9917 -0.0990 -0.3936 -0.8709
3 7 -9 0.0878 2.9999 6.9994 -8.9917 0.0990 0.3936 0.8709
10 -2 -1 0.0108 10.0036 -1.9859 -0.9925 -0.8502 0.5708 -0.0178

loop_
_geom_angle_atom_site_label_1
_geom_angle_atom_site_label_2
_geom_angle_atom_site_label_3
_geom_angle
_geom_angle_site_symmetry_1
_geom_angle_site_symmetry_3
F3 Hg1 F6 161.5(2) . 4_565
F5 Hg1 F3 72.4(2) 3_765 .
F5 Hg1 F6 125.5(2) 3_765 4_565
F7 Hg1 F3 86.1(3) . .
F7 Hg1 F3 91.6(3) 4_565 .
F7 Hg1 F5 77.5(3) 4_565 3_765
F7 Hg1 F5 117.4(3) . 3_765
F7 Hg1 F6 88.2(3) . 4_565
F7 Hg1 F6 88.8(3) 4_565 4_565
F7 Hg1 F7 163.0(4) . 4_565
F1 As1 F2 91.5(4) . .
F1 As1 F3 89.4(4) . .
F1 As1 F4 177.4(4) . .
F1 As1 F5 90.7(4) . .
F1 As1 F6 90.1(4) . .
F2 As1 F3 178.5(4) . .
F2 As1 F4 90.1(4) . .
F2 As1 F5 90.2(4) . .
F2 As1 F6 90.9(4) . .
F3 As1 F4 89.1(3) . .
F3 As1 F5 88.6(3) . .
F3 As1 F6 90.3(4) . .
F4 As1 F5 91.4(4) . .
F4 As1 F6 87.8(4) . .
F5 As1 F6 178.6(4) . .
As1 F3 Hg1 128.8(4) . .
As1 F5 Hg1 152.6(4) . 3_765
As1 F6 Hg1 114.0(4) . 4_566
Hg1 F7 Hg1 143.2(4) . 4_566

loop_
_geom_bond_atom_site_label_1
_geom_bond_atom_site_label_2
_geom_bond_distance
_geom_bond_site_symmetry_2
Hg1 F3 2.531(7) .
Hg1 F5 2.471(7) 3_765
Hg1 F6 2.539(7) 4_565
Hg1 F7 2.088(7) 4_565
Hg1 F7 2.058(6) .
As1 F1 1.709(7) .
As1 F2 1.711(7) .
As1 F3 1.721(7) .
As1 F4 1.721(7) .
As1 F5 1.724(7) .
As1 F6 1.732(8) .
F5 Hg1 2.471(7) 3_765
F6 Hg1 2.539(7) 4_566
F7 Hg1 2.088(7) 4_566
